data_4515956
loop_
_publ_author_name
'Mupparapu, Nagaraju'
'Khan, Shahnawaz'
'Bandhoria, Pankaj'
'Athimoolam, Shunmuganarayanan'
'Ahmed, Qazi Naveed'

_publ_section_title
;
 One-Pot Tandem Approach to Functionalized
 3-Hydroxy-2-furanyl-acrylamides.
;
_journal_issue 5
_journal_name_full 'ACS omega'
_journal_page_first 5445
_journal_page_last 5452
_journal_paper_doi 10.1021/acsomega.8b00715
_journal_volume 3
_journal_year 2018
_chemical_formula_moiety 'C26 H17 N3 O5'
_chemical_formula_sum 'C26 H17 N3 O5'
_chemical_formula_weight 451.42
_chemical_name_common NRM018
_chemical_name_systematic
;
 NRM018
;
_space_group_crystal_system orthorhombic
_space_group_IT_number 61
_space_group_name_Hall '-P 2ac 2ab'
_space_group_name_H-M_alt 'P b c a'
_atom_sites_solution_hydrogens mixed
_audit_creation_method SHELXL-2014
_cell_angle_alpha 90
_cell_angle_beta 90
_cell_angle_gamma 90
_cell_formula_units_Z 8
_cell_length_a 13.19(5)
_cell_length_b 16.96(6)
_cell_length_c 20.32(7)
_cell_measurement_reflns_used 2610
_cell_measurement_temperature 293(2)
_cell_measurement_theta_max 24.82
_cell_measurement_theta_min 2.64
_cell_volume 4546(3)
_computing_cell_refinement '<i>SAINT</i> (Bruker, 2001)'
_computing_data_collection '<i>SMART</i> (Bruker, 2001)'
_computing_data_reduction <i>SAINT</i>
_computing_molecular_graphics '<i>PLATON</i> (Spek, 2009)'
_computing_publication_material SHELXL-2014
_computing_structure_refinement SHELXL-2014
_computing_structure_solution 'SHELXL-2014 (Sheldrick, 2015)'
_diffrn_ambient_temperature 293(2)
_diffrn_measured_fraction_theta_full 0.973
_diffrn_measured_fraction_theta_max 1.000
_diffrn_measurement_device_type 'Bruker SMART APEX CCD area-detector'
_diffrn_measurement_method \w
_diffrn_radiation_source 'fine-focus sealed tube'
_diffrn_radiation_type MoK\a
_diffrn_radiation_wavelength 0.71073
_diffrn_reflns_av_R_equivalents 0.0511
_diffrn_reflns_av_unetI/netI 0.0361
_diffrn_reflns_Laue_measured_fraction_full 0.973
_diffrn_reflns_Laue_measured_fraction_max 1.000
_diffrn_reflns_limit_h_max 15
_diffrn_reflns_limit_h_min -15
_diffrn_reflns_limit_k_max 20
_diffrn_reflns_limit_k_min -20
_diffrn_reflns_limit_l_max 24
_diffrn_reflns_limit_l_min -24
_diffrn_reflns_number 29742
_diffrn_reflns_point_group_measured_fraction_full 0.973
_diffrn_reflns_point_group_measured_fraction_max 1.000
_diffrn_reflns_theta_full 25.242
_diffrn_reflns_theta_max 24.997
_diffrn_reflns_theta_min 2.198
_exptl_absorpt_coefficient_mu 0.093
_exptl_absorpt_correction_T_max 0.7461
_exptl_absorpt_correction_T_min 0.6724
_exptl_absorpt_correction_type multi-scan
_exptl_absorpt_process_details 'SADABS 2014/5'
_exptl_crystal_colour colourless
_exptl_crystal_density_diffrn 1.319
_exptl_crystal_density_method none
_exptl_crystal_description block
_exptl_crystal_F_000 1872
_exptl_crystal_size_max 0.22
_exptl_crystal_size_mid 0.19
_exptl_crystal_size_min 0.17
_refine_diff_density_max 0.273
_refine_diff_density_min -0.191
_refine_diff_density_rms 0.064
_refine_ls_extinction_coef 0.0075(6)
_refine_ls_extinction_expression Fc^*^=kFc[1+0.001xFc^2^\l^3^/sin(2\q)]^-1/4^
_refine_ls_extinction_method SHELXL
_refine_ls_goodness_of_fit_ref 1.086
_refine_ls_hydrogen_treatment mixed
_refine_ls_matrix_type full
_refine_ls_number_parameters 315
_refine_ls_number_reflns 4004
_refine_ls_number_restraints 20
_refine_ls_restrained_S_all 1.084
_refine_ls_R_factor_all 0.0803
_refine_ls_R_factor_gt 0.0546
_refine_ls_shift/su_max 0.000
_refine_ls_shift/su_mean 0.000
_refine_ls_structure_factor_coef Fsqd
_refine_ls_weighting_details 'w=1/[\s^2^(Fo^2^)+(0.0534P)^2^+1.7940P] where P=(Fo^2^+2Fc^2^)/3'
_refine_ls_weighting_scheme calc
_refine_ls_wR_factor_gt 0.1261
_refine_ls_wR_factor_ref 0.1410
_reflns_Friedel_coverage 0.000
_reflns_number_gt 2851
_reflns_number_total 4004
_reflns_threshold_expression 'I > 2\s(I)'
_cod_data_source_file ao8b00715_si_002.cif
_cod_data_source_block shelx
_cod_original_cell_volume 4547(29)
_cod_database_code 4515956
_shelx_space_group_comment
;
The symmetry employed for this shelxl refinement is uniquely defined
by the following loop, which should always be used as a source of
symmetry information in preference to the above space-group names.
They are only intended as comments.
;
_shelxl_version_number 2014-3

loop_
_space_group_symop_operation_xyz
'x, y, z'
'x+1/2, -y+1/2, -z'
'-x, y+1/2, -z+1/2'
'-x+1/2, -y, z+1/2'
'-x, -y, -z'
'-x-1/2, y-1/2, z'
'x, -y-1/2, z-1/2'
'x-1/2, y, -z-1/2'

loop_
_atom_site_label
_atom_site_type_symbol
_atom_site_fract_x
_atom_site_fract_y
_atom_site_fract_z
_atom_site_U_iso_or_equiv
_atom_site_adp_type
_atom_site_occupancy
_atom_site_site_symmetry_order
_atom_site_calc_flag
_atom_site_refinement_flags_posn
_atom_site_refinement_flags_adp
_atom_site_refinement_flags_occupancy
_atom_site_disorder_assembly
_atom_site_disorder_group
O1 O 0.44921(12) 0.75843(9) 0.69793(7) 0.0524(4) Uani 1 1 d . . . . .
O2 O 0.0280(2) 0.56012(18) 0.79750(12) 0.1252(10) Uani 1 1 d . . . . .
O4 O 0.44934(15) 0.58530(10) 0.45815(8) 0.0697(5) Uani 1 1 d . . . . .
O5 O 0.38549(15) 0.70919(12) 0.41180(7) 0.0666(5) Uani 1 1 d . . . . .
N1 N 0.6474(2) 0.82849(17) 0.51492(12) 0.0934(9) Uani 1 1 d . . . . .
N2 N 0.48134(19) 0.57325(12) 0.56499(10) 0.0761(7) Uani 1 1 d . . . . .
H14 H 0.5001 0.5252 0.5593 0.091 Uiso 1 1 calc R U . . .
H15 H 0.4825 0.5936 0.6037 0.091 Uiso 1 1 calc R U . . .
C1 C 0.2837(3) 0.97572(19) 0.46818(17) 0.0956(11) Uani 1 1 d . . . . .
H1 H 0.2614 1.0277 0.4671 0.115 Uiso 1 1 calc R U . . .
C2 C 0.3472(3) 0.9477(2) 0.42048(19) 0.1108(13) Uani 1 1 d . . . . .
H17 H 0.3671 0.9806 0.3863 0.133 Uiso 1 1 calc R U . . .
C3 C 0.3818(3) 0.87127(18) 0.42259(15) 0.0856(9) Uani 1 1 d . . . . .
H16 H 0.4244 0.8527 0.3896 0.103 Uiso 1 1 calc R U . . .
C4 C 0.35371(19) 0.82210(14) 0.47348(10) 0.0539(6) Uani 1 1 d . . . . .
C5 C 0.38796(18) 0.73971(14) 0.47221(10) 0.0510(6) Uani 1 1 d . . . . .
C6 C 0.41941(18) 0.69684(13) 0.52493(10) 0.0477(6) Uani 1 1 d . . . . .
C7 C 0.43949(17) 0.73238(12) 0.59020(10) 0.0463(5) Uani 1 1 d . . . . .
C8 C 0.39447(17) 0.72069(13) 0.64980(10) 0.0479(5) Uani 1 1 d . . . . .
C9 C 0.30573(18) 0.67879(13) 0.67304(10) 0.0490(6) Uani 1 1 d . . . . .
C10 C 0.2401(2) 0.64347(15) 0.62893(11) 0.0602(7) Uani 1 1 d . . . . .
H8 H 0.2530 0.6466 0.5840 0.072 Uiso 1 1 calc R U . . .
C11 C 0.15623(19) 0.60382(16) 0.65095(12) 0.0645(7) Uani 1 1 d . . . . .
H5 H 0.1123 0.5798 0.6213 0.077 Uiso 1 1 calc R U . . .
C12 C 0.13803(19) 0.59999(14) 0.71699(12) 0.0571(6) Uani 1 1 d . . . . .
N3 N 0.04875(19) 0.55780(16) 0.74024(13) 0.0790(7) Uani 1 1 d . U . . .
C15 C 0.2887(2) 0.85058(16) 0.51974(13) 0.0775(9) Uani 1 1 d . . . . .
H3 H 0.2675 0.8179 0.5538 0.093 Uiso 1 1 calc R U . . .
C16 C 0.2538(3) 0.92695(18) 0.51680(15) 0.0931(11) Uani 1 1 d . . . . .
H4 H 0.2091 0.9451 0.5488 0.112 Uiso 1 1 calc R U . . .
C17 C 0.52624(17) 0.78031(13) 0.60367(10) 0.0487(6) Uani 1 1 d . . . . .
C18 C 0.53017(18) 0.79420(13) 0.66970(11) 0.0491(6) Uani 1 1 d . . . . .
C19 C 0.2010(2) 0.63450(16) 0.76175(12) 0.0664(7) Uani 1 1 d . . . . .
H6 H 0.1872 0.6311 0.8065 0.080 Uiso 1 1 calc R U . . .
C20 C 0.2846(2) 0.67402(16) 0.73997(11) 0.0631(7) Uani 1 1 d . . . . .
H7 H 0.3277 0.6980 0.7701 0.076 Uiso 1 1 calc R U . . .
C21 C 0.59962(19) 0.83352(13) 0.71376(11) 0.0538(6) Uani 1 1 d . . . . .
C22 C 0.5767(2) 0.84074(18) 0.77986(12) 0.0749(8) Uani 1 1 d . . . . .
H13 H 0.5153 0.8215 0.7957 0.090 Uiso 1 1 calc R U . . .
C23 C 0.6435(3) 0.8760(2) 0.82226(15) 0.0964(11) Uani 1 1 d . . . . .
H12 H 0.6270 0.8810 0.8666 0.116 Uiso 1 1 calc R U . . .
C24 C 0.7344(3) 0.9038(2) 0.79968(15) 0.0935(10) Uani 1 1 d . . . . .
H11 H 0.7800 0.9273 0.8285 0.112 Uiso 1 1 calc R U . . .
C25 C 0.7576(3) 0.89684(19) 0.73479(16) 0.0889(9) Uani 1 1 d . . . . .
H9 H 0.8193 0.9158 0.7194 0.107 Uiso 1 1 calc R U . . .
C26 C 0.6908(2) 0.86210(17) 0.69168(13) 0.0717(8) Uani 1 1 d . . . . .
H10 H 0.7074 0.8580 0.6473 0.086 Uiso 1 1 calc R U . . .
C27 C 0.5945(2) 0.80718(15) 0.55509(12) 0.0600(7) Uani 1 1 d . . . . .
C28 C 0.45089(19) 0.61552(14) 0.51461(11) 0.0549(6) Uani 1 1 d . . . . .
O3 O -0.0113(16) 0.5332(12) 0.7005(13) 0.111(4) Uani 0.5 1 d . U P A 1
O3' O 0.0150(16) 0.5052(12) 0.7028(13) 0.111(4) Uani 0.5 1 d . U P A 2
H5O H 0.407(3) 0.654(2) 0.4207(16) 0.117(12) Uiso 1 1 d . . . . .

loop_
_atom_site_aniso_label
_atom_site_aniso_U_11
_atom_site_aniso_U_22
_atom_site_aniso_U_33
_atom_site_aniso_U_23
_atom_site_aniso_U_13
_atom_site_aniso_U_12
O1 0.0605(10) 0.0577(9) 0.0390(8) -0.0059(7) 0.0020(7) -0.0045(8)
O2 0.123(2) 0.174(3) 0.0785(16) -0.0096(15) 0.0457(14) -0.0526(18)
O4 0.1076(15) 0.0569(10) 0.0446(10) -0.0126(8) -0.0036(9) 0.0101(10)
O5 0.0930(14) 0.0699(12) 0.0370(9) -0.0053(8) -0.0046(8) 0.0036(10)
N1 0.102(2) 0.114(2) 0.0642(15) 0.0022(14) 0.0217(15) -0.0282(17)
N2 0.128(2) 0.0530(12) 0.0474(12) -0.0060(10) -0.0066(12) 0.0215(13)
C1 0.116(3) 0.0671(19) 0.104(2) 0.0217(18) 0.024(2) 0.0223(19)
C2 0.135(3) 0.080(2) 0.118(3) 0.045(2) 0.048(2) 0.020(2)
C3 0.101(2) 0.078(2) 0.0776(19) 0.0220(16) 0.0294(17) 0.0156(18)
C4 0.0609(15) 0.0562(14) 0.0445(13) 0.0050(10) 0.0013(11) 0.0002(12)
C5 0.0574(14) 0.0566(14) 0.0389(12) -0.0003(10) 0.0036(10) -0.0033(12)
C6 0.0579(14) 0.0477(13) 0.0375(11) -0.0032(9) 0.0020(10) -0.0039(11)
C7 0.0569(13) 0.0422(12) 0.0397(12) -0.0026(9) 0.0002(10) 0.0027(11)
C8 0.0558(13) 0.0504(13) 0.0376(11) -0.0038(9) -0.0013(10) -0.0010(11)
C9 0.0579(14) 0.0493(13) 0.0397(12) 0.0021(10) 0.0014(10) 0.0019(11)
C10 0.0690(17) 0.0727(16) 0.0390(12) 0.0045(11) -0.0001(12) -0.0060(14)
C11 0.0636(17) 0.0789(18) 0.0509(14) 0.0066(12) -0.0053(12) -0.0119(14)
C12 0.0571(15) 0.0611(15) 0.0532(14) 0.0092(11) 0.0055(12) -0.0017(12)
N3 0.0716(16) 0.1025(19) 0.0630(16) 0.0159(13) 0.0052(13) -0.0144(14)
C15 0.102(2) 0.0636(17) 0.0664(17) 0.0180(13) 0.0265(16) 0.0145(16)
C16 0.123(3) 0.0713(19) 0.085(2) 0.0161(16) 0.037(2) 0.0305(19)
C17 0.0591(14) 0.0473(13) 0.0399(12) -0.0018(9) 0.0054(10) -0.0019(11)
C18 0.0572(14) 0.0449(12) 0.0451(12) -0.0036(10) 0.0016(10) -0.0008(11)
C19 0.0758(18) 0.0804(18) 0.0430(13) 0.0003(12) 0.0117(13) -0.0064(15)
C20 0.0731(18) 0.0728(16) 0.0434(13) -0.0034(12) 0.0023(12) -0.0090(14)
C21 0.0638(16) 0.0473(13) 0.0504(13) -0.0043(10) -0.0042(12) 0.0005(12)
C22 0.0737(18) 0.098(2) 0.0527(15) -0.0168(14) -0.0020(13) -0.0181(16)
C23 0.104(3) 0.126(3) 0.0597(17) -0.0235(18) -0.0092(18) -0.025(2)
C24 0.105(3) 0.100(2) 0.075(2) -0.0164(17) -0.0222(19) -0.032(2)
C25 0.085(2) 0.094(2) 0.088(2) -0.0083(17) -0.0056(18) -0.0323(18)
C26 0.081(2) 0.0737(18) 0.0600(16) -0.0091(13) 0.0010(14) -0.0191(16)
C27 0.0684(17) 0.0624(16) 0.0493(14) -0.0059(12) 0.0037(13) -0.0096(13)
C28 0.0684(16) 0.0527(14) 0.0437(13) -0.0053(11) 0.0005(11) -0.0013(12)
O3 0.094(9) 0.154(12) 0.086(2) 0.030(7) -0.016(5) -0.055(7)
O3' 0.094(9) 0.154(12) 0.086(2) 0.030(7) -0.016(5) -0.055(7)

loop_
_atom_type_symbol
_atom_type_description
_atom_type_scat_dispersion_real
_atom_type_scat_dispersion_imag
_atom_type_scat_source
C C 0.0033 0.0016 'International Tables Vol C Tables 4.2.6.8 and 6.1.1.4'
H H 0.0000 0.0000 'International Tables Vol C Tables 4.2.6.8 and 6.1.1.4'
N N 0.0061 0.0033 'International Tables Vol C Tables 4.2.6.8 and 6.1.1.4'
O O 0.0106 0.0060 'International Tables Vol C Tables 4.2.6.8 and 6.1.1.4'

loop_
_geom_angle_atom_site_label_1
_geom_angle_atom_site_label_2
_geom_angle_atom_site_label_3
_geom_angle
C18 O1 C8 108.8(3)
C5 O5 H5O 101.0(19)
C28 N2 H14 120.0
C28 N2 H15 120.0
H14 N2 H15 120.0
C16 C1 C2 119.1(4)
C16 C1 H1 120.5
C2 C1 H1 120.5
C1 C2 C3 120.6(3)
C1 C2 H17 119.7
C3 C2 H17 119.7
C2 C3 C4 120.3(3)
C2 C3 H16 119.9
C4 C3 H16 119.9
C15 C4 C3 118.2(3)
C15 C4 C5 122.9(2)
C3 C4 C5 118.6(3)
O5 C5 C6 121.7(3)
O5 C5 C4 112.2(2)
C6 C5 C4 126.1(2)
C5 C6 C28 118.7(3)
C5 C6 C7 122.9(3)
C28 C6 C7 117.6(2)
C8 C7 C17 105.1(2)
C8 C7 C6 131.2(3)
C17 C7 C6 123.1(2)
C7 C8 O1 109.6(3)
C7 C8 C9 135.5(2)
O1 C8 C9 114.9(3)
C10 C9 C20 118.9(3)
C10 C9 C8 120.5(3)
C20 C9 C8 120.6(2)
C11 C10 C9 120.5(3)
C11 C10 H8 119.8
C9 C10 H8 119.8
C12 C11 C10 119.1(2)
C12 C11 H5 120.4
C10 C11 H5 120.4
C19 C12 C11 121.9(3)
C19 C12 N3 119.2(3)
C11 C12 N3 119.0(2)
O2 N3 O3 120.9(13)
O2 N3 O3' 122.2(12)
O2 N3 C12 119.0(3)
O3 N3 C12 118.9(13)
O3' N3 C12 116.1(13)
C4 C15 C16 121.0(3)
C4 C15 H3 119.5
C16 C15 H3 119.5
C1 C16 C15 120.8(3)
C1 C16 H4 119.6
C15 C16 H4 119.6
C18 C17 C27 127.5(3)
C18 C17 C7 108.5(2)
C27 C17 C7 124.1(3)
O1 C18 C17 108.0(2)
O1 C18 C21 116.4(3)
C17 C18 C21 135.6(2)
C12 C19 C20 119.1(3)
C12 C19 H6 120.4
C20 C19 H6 120.4
C19 C20 C9 120.5(2)
C19 C20 H7 119.7
C9 C20 H7 119.7
C26 C21 C22 118.6(2)
C26 C21 C18 121.1(3)
C22 C21 C18 120.3(3)
C23 C22 C21 120.6(3)
C23 C22 H13 119.7
C21 C22 H13 119.7
C24 C23 C22 120.2(4)
C24 C23 H12 119.9
C22 C23 H12 119.9
C25 C24 C23 119.6(3)
C25 C24 H11 120.2
C23 C24 H11 120.2
C24 C25 C26 120.7(4)
C24 C25 H9 119.6
C26 C25 H9 119.6
C21 C26 C25 120.3(3)
C21 C26 H10 119.8
C25 C26 H10 119.8
N1 C27 C17 178.2(3)
O4 C28 N2 119.6(3)
O4 C28 C6 120.9(2)
N2 C28 C6 119.5(3)

loop_
_geom_bond_atom_site_label_1
_geom_bond_atom_site_label_2
_geom_bond_distance
O1 C18 1.356(4)
O1 C8 1.374(4)
O2 N3 1.196(5)
O4 C28 1.256(5)
O5 C5 1.332(5)
O5 H5O 0.99(4)
N1 C27 1.133(4)
N2 C28 1.313(4)
N2 H14 0.8600
N2 H15 0.8600
C1 C16 1.347(5)
C1 C2 1.366(5)
C1 H1 0.9300
C2 C3 1.375(6)
C2 H17 0.9300
C3 C4 1.379(5)
C3 H16 0.9300
C4 C15 1.361(5)
C4 C5 1.469(6)
C5 C6 1.360(5)
C6 C28 1.456(6)
C6 C7 1.481(5)
C7 C8 1.363(5)
C7 C17 1.430(5)
C8 C9 1.449(5)
C9 C10 1.383(4)
C9 C20 1.391(6)
C10 C11 1.370(5)
C10 H8 0.9300
C11 C12 1.365(6)
C11 H5 0.9300
C12 C19 1.364(5)
C12 N3 1.457(5)
N3 O3 1.21(2)
N3 O3' 1.25(2)
C15 C16 1.376(6)
C15 H3 0.9300
C16 H4 0.9300
C17 C18 1.363(6)
C17 C27 1.412(5)
C18 C21 1.444(5)
C19 C20 1.364(5)
C19 H6 0.9300
C20 H7 0.9300
C21 C26 1.372(5)
C21 C22 1.382(6)
C22 C23 1.370(5)
C22 H13 0.9300
C23 C24 1.367(6)
C23 H12 0.9300
C24 C25 1.359(6)
C24 H11 0.9300
C25 C26 1.375(5)
C25 H9 0.9300
C26 H10 0.9300

loop_
_geom_torsion_atom_site_label_1
_geom_torsion_atom_site_label_2
_geom_torsion_atom_site_label_3
_geom_torsion_atom_site_label_4
_geom_torsion
C16 C1 C2 C3 -1.2(6)
C1 C2 C3 C4 -0.8(6)
C2 C3 C4 C15 2.1(5)
C2 C3 C4 C5 176.9(3)
C15 C4 C5 O5 135.4(3)
C3 C4 C5 O5 -39.1(4)
C15 C4 C5 C6 -44.7(4)
C3 C4 C5 C6 140.8(3)
O5 C5 C6 C28 -0.1(4)
C4 C5 C6 C28 180.0(2)
O5 C5 C6 C7 169.4(2)
C4 C5 C6 C7 -10.5(4)
C5 C6 C7 C8 117.0(3)
C28 C6 C7 C8 -73.4(4)
C5 C6 C7 C17 -73.0(4)
C28 C6 C7 C17 96.5(3)
C17 C7 C8 O1 -0.2(2)
C6 C7 C8 O1 171.0(2)
C17 C7 C8 C9 -179.9(2)
C6 C7 C8 C9 -8.6(5)
C18 O1 C8 C7 -0.4(2)
C18 O1 C8 C9 179.31(19)
C7 C8 C9 C10 -5.3(4)
O1 C8 C9 C10 175.1(2)
C7 C8 C9 C20 175.3(3)
O1 C8 C9 C20 -4.3(3)
C20 C9 C10 C11 -0.6(4)
C8 C9 C10 C11 180.0(2)
C9 C10 C11 C12 0.3(4)
C10 C11 C12 C19 0.0(4)
C10 C11 C12 N3 180.0(2)
C19 C12 N3 O2 6.4(4)
C11 C12 N3 O2 -173.7(3)
C19 C12 N3 O3 173.7(10)
C11 C12 N3 O3 -6.3(10)
C19 C12 N3 O3' -155.2(8)
C11 C12 N3 O3' 24.8(8)
C3 C4 C15 C16 -1.6(5)
C5 C4 C15 C16 -176.1(3)
C2 C1 C16 C15 1.8(6)
C4 C15 C16 C1 -0.4(6)
C8 C7 C17 C18 0.8(3)
C6 C7 C17 C18 -171.4(2)
C8 C7 C17 C27 -179.4(2)
C6 C7 C17 C27 8.4(4)
C8 O1 C18 C17 0.9(2)
C8 O1 C18 C21 -176.81(19)
C27 C17 C18 O1 179.2(2)
C7 C17 C18 O1 -1.0(2)
C27 C17 C18 C21 -3.8(4)
C7 C17 C18 C21 176.0(3)
C11 C12 C19 C20 0.0(4)
N3 C12 C19 C20 -180.0(2)
C12 C19 C20 C9 -0.3(4)
C10 C9 C20 C19 0.6(4)
C8 C9 C20 C19 -180.0(2)
O1 C18 C21 C26 170.9(2)
C17 C18 C21 C26 -5.9(4)
O1 C18 C21 C22 -6.9(3)
C17 C18 C21 C22 176.2(3)
C26 C21 C22 C23 0.2(4)
C18 C21 C22 C23 178.1(3)
C21 C22 C23 C24 -0.6(5)
C22 C23 C24 C25 0.5(6)
C23 C24 C25 C26 -0.1(5)
C22 C21 C26 C25 0.2(4)
C18 C21 C26 C25 -177.6(3)
C24 C25 C26 C21 -0.3(5)
C5 C6 C28 O4 0.1(4)
C7 C6 C28 O4 -169.9(2)
C5 C6 C28 N2 -179.9(2)
C7 C6 C28 N2 10.1(3)
